data_4073226
loop_
_publ_author_name
'Bazinet, Patrick'
'Ong, Tiow-Gan'
'O'Brien, Julie S.'
'Lavoie, Nathalie'
'Bell, Eleanor'
'Yap, Glenn P. A.'
'Korobkov, Ilia'
'Richeson, Darrin S.'

_publ_section_title
;
 Design of Sterically Demanding, Electron-Rich Carbene Ligands with the
 Perimidine Scaffold
;
_journal_issue 11
_journal_name_full Organometallics
_journal_page_first 2885
_journal_paper_doi 10.1021/om0701827
_journal_volume 26
_journal_year 2007
_chemical_formula_sum 'C28 H29 Cl2 N2 O'
_chemical_formula_weight 480.43
_chemical_name_systematic
; 
 ? 
;
_space_group_IT_number 14
_symmetry_cell_setting monoclinic
_symmetry_space_group_name_Hall '-P 2ybc'
_symmetry_space_group_name_H-M 'P 1 21/c 1'
_atom_sites_solution_hydrogens geom
_atom_sites_solution_primary direct
_atom_sites_solution_secondary difmap
_audit_creation_method SHELXL-97
_cell_angle_alpha 90.00
_cell_angle_beta 91.796(3)
_cell_angle_gamma 90.00
_cell_formula_units_Z 4
_cell_length_a 13.732(2)
_cell_length_b 13.418(2)
_cell_length_c 14.026(2)
_cell_measurement_reflns_used 912
_cell_measurement_temperature 120(2)
_cell_measurement_theta_max 27.87
_cell_measurement_theta_min 2.55
_cell_volume 2583.1(7)
_computing_cell_refinement 'SHELXTL, Sheldrick (2001)'
_computing_data_collection 'SMART, Bruker (2002)'
_computing_data_reduction 'SHELXTL, Sheldrick (2001)'
_computing_molecular_graphics 'SHELXTL, Sheldrick (2001)'
_computing_publication_material 'SHELXTL, Sheldrick (2001)'
_computing_structure_refinement 'SHELXL-97 (Sheldrick, 1997)'
_computing_structure_solution 'SHELXS-97 (Sheldrick, 1990)'
_diffrn_ambient_temperature 120(2)
_diffrn_detector_area_resol_mean 836.6
_diffrn_measured_fraction_theta_full 0.937
_diffrn_measured_fraction_theta_max 0.937
_diffrn_measurement_device_type 'Bruker AXS APEX diffractometer'
_diffrn_measurement_method \w
_diffrn_radiation_monochromator graphite
_diffrn_radiation_source 'fine-focus sealed tube'
_diffrn_radiation_type MoK\a
_diffrn_radiation_wavelength 0.71073
_diffrn_reflns_av_R_equivalents 0.0267
_diffrn_reflns_av_sigmaI/netI 0.0260
_diffrn_reflns_limit_h_max 18
_diffrn_reflns_limit_h_min -17
_diffrn_reflns_limit_k_max 16
_diffrn_reflns_limit_k_min -17
_diffrn_reflns_limit_l_max 16
_diffrn_reflns_limit_l_min -18
_diffrn_reflns_number 23844
_diffrn_reflns_theta_full 28.24
_diffrn_reflns_theta_max 28.24
_diffrn_reflns_theta_min 2.10
_diffrn_standards_decay_% <1
_exptl_absorpt_coefficient_mu 0.274
_exptl_absorpt_correction_T_max 0.9891
_exptl_absorpt_correction_T_min 0.9175
_exptl_absorpt_correction_type multi-scan
_exptl_absorpt_process_details 'SADABS, Sheldrick (2003)'
_exptl_crystal_colour yellow
_exptl_crystal_density_diffrn 1.235
_exptl_crystal_density_method 'not measured'
_exptl_crystal_description plate
_exptl_crystal_F_000 1012
_exptl_crystal_size_max 0.32
_exptl_crystal_size_mid 0.20
_exptl_crystal_size_min 0.04
_refine_diff_density_max 0.354
_refine_diff_density_min -0.237
_refine_diff_density_rms 0.056
_refine_ls_extinction_method none
_refine_ls_goodness_of_fit_ref 1.053
_refine_ls_hydrogen_treatment constr
_refine_ls_matrix_type full
_refine_ls_number_parameters 293
_refine_ls_number_reflns 5991
_refine_ls_number_restraints 0
_refine_ls_restrained_S_all 1.053
_refine_ls_R_factor_all 0.0582
_refine_ls_R_factor_gt 0.0502
_refine_ls_shift/su_max 0.012
_refine_ls_shift/su_mean 0.000
_refine_ls_structure_factor_coef Fsqd
_refine_ls_weighting_details 'calc w=1/[\s^2^(Fo^2^)+(0.0722P)^2^+1.0167P] where P=(Fo^2^+2Fc^2^)/3'
_refine_ls_weighting_scheme calc
_refine_ls_wR_factor_gt 0.1282
_refine_ls_wR_factor_ref 0.1337
_reflns_number_gt 5178
_reflns_number_total 5991
_reflns_threshold_expression >2sigma(I)
_cod_data_source_file om0701827si20070227_100730.cif
_cod_data_source_block darr022s
_cod_depositor_comments
;
The following automatic conversions were performed:

'_symmetry_cell_setting' value 'Monoclinic' changed to 'monoclinic'
according to /home/saulius/struct/CIF-dictionaries/cif_core.dic
dictionary named 'cif_core.dic' version 2.4.1 from 2010-06-29.

Automatic conversion script
Id: cif_fix_values 1715 2011-07-08 13:25:40Z adriana 
;
_cod_original_cell_volume 2583.3(7)
_cod_original_sg_symbol_H-M P2(1)/c
_cod_database_code 4073226

loop_
_symmetry_equiv_pos_as_xyz
'x, y, z'
'-x, y+1/2, -z+1/2'
'-x, -y, -z'
'x, -y-1/2, z-1/2'

loop_
_atom_site_label
_atom_site_type_symbol
_atom_site_fract_x
_atom_site_fract_y
_atom_site_fract_z
_atom_site_U_iso_or_equiv
_atom_site_adp_type
_atom_site_occupancy
_atom_site_symmetry_multiplicity
_atom_site_calc_flag
_atom_site_refinement_flags
Cl Cl 0.87269(3) 0.57136(3) 0.61775(3) 0.02790(12) Uani 1 1 d .
N1 N 1.02435(9) 0.68221(9) 0.87492(9) 0.0191(3) Uani 1 1 d .
N2 N 0.85952(9) 0.70070(9) 0.90357(9) 0.0191(3) Uani 1 1 d .
O O 0.97147(10) 0.89887(10) 0.91652(10) 0.0316(3) Uani 1 1 d .
H1A H 0.9443(16) 0.9093(17) 0.9684(17) 0.038 Uiso 1 1 d .
H2A H 1.0098(17) 0.9459(18) 0.9090(16) 0.038 Uiso 1 1 d .
C1 C 0.93548(11) 0.70914(11) 0.84857(11) 0.0192(3) Uani 1 1 d .
H1 H 0.9250(13) 0.7356(14) 0.7882(14) 0.023 Uiso 1 1 d .
C2 C 1.11149(11) 0.64931(11) 0.72867(11) 0.0218(3) Uani 1 1 d .
H2 H 1.0639 0.6007 0.7112 0.026 Uiso 1 1 calc R
C3 C 1.19045(12) 0.66707(12) 0.67093(11) 0.0241(3) Uani 1 1 d .
C4 C 1.25772(11) 0.73965(12) 0.69826(12) 0.0249(3) Uani 1 1 d .
H4 H 1.3124 0.7507 0.6598 0.030 Uiso 1 1 calc R
C5 C 1.24756(11) 0.79690(12) 0.78036(12) 0.0245(3) Uani 1 1 d .
C6 C 1.16899(11) 0.77798(12) 0.83772(12) 0.0234(3) Uani 1 1 d .
H6 H 1.1601 0.8157 0.8941 0.028 Uiso 1 1 calc R
C7 C 1.10370(10) 0.70338(11) 0.81149(11) 0.0197(3) Uani 1 1 d .
C8 C 1.19980(15) 0.60698(15) 0.58093(13) 0.0368(4) Uani 1 1 d .
H8A H 1.2106 0.5368 0.5974 0.055 Uiso 1 1 calc R
H8B H 1.2550 0.6318 0.5453 0.055 Uiso 1 1 calc R
H8C H 1.1399 0.6133 0.5416 0.055 Uiso 1 1 calc R
C9 C 1.31719(13) 0.88009(15) 0.80618(15) 0.0365(4) Uani 1 1 d .
H9A H 1.2807 0.9371 0.8302 0.055 Uiso 1 1 calc R
H9B H 1.3522 0.9002 0.7495 0.055 Uiso 1 1 calc R
H9C H 1.3639 0.8571 0.8556 0.055 Uiso 1 1 calc R
C10 C 1.04506(11) 0.64198(11) 0.96743(11) 0.0199(3) Uani 1 1 d .
C11 C 1.13568(11) 0.60799(12) 0.99463(12) 0.0241(3) Uani 1 1 d .
H11 H 1.1879 0.6108 0.9519 0.029 Uiso 1 1 calc R
C12 C 1.15015(12) 0.56857(12) 1.08738(13) 0.0276(4) Uani 1 1 d .
H12 H 1.2128 0.5445 1.1065 0.033 Uiso 1 1 calc R
C13 C 1.07644(13) 0.56423(12) 1.15024(12) 0.0279(4) Uani 1 1 d .
H13 H 1.0887 0.5388 1.2127 0.033 Uiso 1 1 calc R
C14 C 0.98154(12) 0.59752(11) 1.12284(11) 0.0240(3) Uani 1 1 d .
C15 C 0.96558(11) 0.63614(11) 1.02928(11) 0.0200(3) Uani 1 1 d .
C16 C 0.87022(11) 0.66427(11) 0.99917(11) 0.0207(3) Uani 1 1 d .
C17 C 0.79308(12) 0.65394(12) 1.05734(12) 0.0252(3) Uani 1 1 d .
H17 H 0.7290 0.6705 1.0352 0.030 Uiso 1 1 calc R
C18 C 0.81012(13) 0.61815(12) 1.15132(12) 0.0289(4) Uani 1 1 d .
H18 H 0.7570 0.6123 1.1927 0.035 Uiso 1 1 calc R
C19 C 0.90110(14) 0.59197(12) 1.18358(12) 0.0283(4) Uani 1 1 d .
H19 H 0.9108 0.5698 1.2475 0.034 Uiso 1 1 calc R
C20 C 0.72374(11) 0.68466(12) 0.78925(11) 0.0229(3) Uani 1 1 d .
H20 H 0.7548 0.6282 0.7630 0.027 Uiso 1 1 calc R
C21 C 0.63480(11) 0.71879(13) 0.75066(12) 0.0271(3) Uani 1 1 d .
C22 C 0.59134(11) 0.80070(13) 0.79217(12) 0.0284(4) Uani 1 1 d .
H22 H 0.5307 0.8238 0.7664 0.034 Uiso 1 1 calc R
C23 C 0.63369(11) 0.85036(13) 0.87061(12) 0.0267(3) Uani 1 1 d .
C24 C 0.72306(11) 0.81738(12) 0.90744(11) 0.0221(3) Uani 1 1 d .
H24 H 0.7544 0.8507 0.9597 0.027 Uiso 1 1 calc R
C25 C 0.76559(10) 0.73455(11) 0.86620(11) 0.0203(3) Uani 1 1 d .
C26 C 0.58920(14) 0.66696(17) 0.66464(14) 0.0404(5) Uani 1 1 d .
H26A H 0.6382 0.6586 0.6159 0.061 Uiso 1 1 calc R
H26B H 0.5351 0.7073 0.6387 0.061 Uiso 1 1 calc R
H26C H 0.5648 0.6015 0.6835 0.061 Uiso 1 1 calc R
C27 C 0.58415(14) 0.93930(16) 0.91365(15) 0.0410(5) Uani 1 1 d .
H27A H 0.6240 0.9644 0.9677 0.061 Uiso 1 1 calc R
H27B H 0.5200 0.9195 0.9358 0.061 Uiso 1 1 calc R
H27C H 0.5763 0.9918 0.8654 0.061 Uiso 1 1 calc R

loop_
_atom_site_aniso_label
_atom_site_aniso_U_11
_atom_site_aniso_U_22
_atom_site_aniso_U_33
_atom_site_aniso_U_23
_atom_site_aniso_U_13
_atom_site_aniso_U_12
Cl 0.0313(2) 0.0307(2) 0.0219(2) 0.00114(15) 0.00384(15) 0.00774(15)
N1 0.0189(6) 0.0187(6) 0.0197(6) 0.0009(5) -0.0003(5) 0.0008(5)
N2 0.0189(6) 0.0184(6) 0.0200(6) -0.0001(5) 0.0009(5) 0.0017(5)
O 0.0370(7) 0.0285(6) 0.0300(7) -0.0104(5) 0.0094(5) -0.0094(5)
C1 0.0211(7) 0.0173(7) 0.0190(7) -0.0003(5) -0.0007(5) -0.0004(5)
C2 0.0239(7) 0.0186(7) 0.0227(8) 0.0014(6) -0.0022(6) 0.0009(6)
C3 0.0298(8) 0.0213(8) 0.0212(8) 0.0028(6) 0.0010(6) 0.0052(6)
C4 0.0207(7) 0.0264(8) 0.0277(8) 0.0051(6) 0.0038(6) 0.0039(6)
C5 0.0179(7) 0.0247(8) 0.0308(9) 0.0001(6) -0.0005(6) 0.0016(6)
C6 0.0201(7) 0.0242(8) 0.0260(8) -0.0047(6) -0.0005(6) 0.0010(6)
C7 0.0170(6) 0.0206(7) 0.0214(7) 0.0024(6) 0.0000(5) 0.0038(5)
C8 0.0477(11) 0.0374(10) 0.0260(9) -0.0054(7) 0.0104(8) -0.0031(8)
C9 0.0250(8) 0.0383(10) 0.0463(11) -0.0080(8) 0.0053(7) -0.0091(7)
C10 0.0250(7) 0.0149(7) 0.0195(7) -0.0012(5) -0.0036(6) -0.0007(5)
C11 0.0246(7) 0.0200(7) 0.0274(8) -0.0014(6) -0.0048(6) -0.0011(6)
C12 0.0285(8) 0.0215(8) 0.0320(9) 0.0011(6) -0.0127(7) -0.0010(6)
C13 0.0392(9) 0.0198(8) 0.0239(8) 0.0017(6) -0.0110(7) -0.0032(6)
C14 0.0367(8) 0.0153(7) 0.0198(7) -0.0013(6) -0.0034(6) -0.0025(6)
C15 0.0263(7) 0.0123(7) 0.0212(7) -0.0024(5) -0.0016(6) -0.0008(5)
C16 0.0271(7) 0.0162(7) 0.0188(7) -0.0016(5) 0.0010(6) -0.0004(6)
C17 0.0297(8) 0.0211(8) 0.0250(8) 0.0001(6) 0.0049(6) 0.0019(6)
C18 0.0412(9) 0.0215(8) 0.0247(8) 0.0004(6) 0.0108(7) 0.0000(7)
C19 0.0481(10) 0.0188(8) 0.0180(8) -0.0003(6) 0.0013(7) -0.0019(7)
C20 0.0230(7) 0.0225(8) 0.0233(8) -0.0040(6) 0.0030(6) 0.0007(6)
C21 0.0230(7) 0.0327(9) 0.0256(8) -0.0043(7) -0.0015(6) -0.0011(6)
C22 0.0180(7) 0.0357(9) 0.0312(9) -0.0012(7) -0.0020(6) 0.0039(6)
C23 0.0228(7) 0.0280(8) 0.0293(9) -0.0018(7) 0.0030(6) 0.0045(6)
C24 0.0215(7) 0.0224(8) 0.0225(8) -0.0033(6) 0.0008(6) -0.0001(6)
C25 0.0176(6) 0.0218(7) 0.0216(7) 0.0023(6) 0.0017(5) 0.0000(5)
C26 0.0338(9) 0.0517(12) 0.0351(10) -0.0125(9) -0.0104(8) 0.0005(8)
C27 0.0339(9) 0.0426(11) 0.0461(12) -0.0127(9) -0.0034(8) 0.0184(8)

loop_
_atom_type_symbol
_atom_type_description
_atom_type_scat_dispersion_real
_atom_type_scat_dispersion_imag
_atom_type_scat_source
C C 0.0033 0.0016 'International Tables Vol C Tables 4.2.6.8 and 6.1.1.4'
H H 0.0000 0.0000 'International Tables Vol C Tables 4.2.6.8 and 6.1.1.4'
N N 0.0061 0.0033 'International Tables Vol C Tables 4.2.6.8 and 6.1.1.4'
O O 0.0106 0.0060 'International Tables Vol C Tables 4.2.6.8 and 6.1.1.4'
Cl Cl 0.1484 0.1585 'International Tables Vol C Tables 4.2.6.8 and 6.1.1.4'

loop_
_geom_angle_atom_site_label_1
_geom_angle_atom_site_label_2
_geom_angle_atom_site_label_3
_geom_angle
C1 N1 C10 121.12(13)
C1 N1 C7 118.72(13)
C10 N1 C7 119.88(12)
C1 N2 C16 121.11(13)
C1 N2 C25 118.14(13)
C16 N2 C25 120.66(12)
N1 C1 N2 123.72(14)
C7 C2 C3 118.86(14)
C4 C3 C2 118.85(15)
C4 C3 C8 122.23(15)
C2 C3 C8 118.92(15)
C3 C4 C5 122.10(15)
C6 C5 C4 118.49(15)
C6 C5 C9 119.65(15)
C4 C5 C9 121.83(15)
C7 C6 C5 119.07(15)
C2 C7 C6 122.54(14)
C2 C7 N1 119.48(13)
C6 C7 N1 117.97(13)
C11 C10 C15 121.46(14)
C11 C10 N1 122.25(14)
C15 C10 N1 116.26(13)
C10 C11 C12 118.82(16)
C13 C12 C11 121.69(15)
C12 C13 C14 120.34(15)
C19 C14 C13 123.14(15)
C19 C14 C15 118.25(15)
C13 C14 C15 118.59(15)
C16 C15 C10 121.73(14)
C16 C15 C14 119.18(14)
C10 C15 C14 119.05(14)
C17 C16 C15 121.55(14)
C17 C16 N2 122.44(14)
C15 C16 N2 115.98(13)
C16 C17 C18 118.86(15)
C19 C18 C17 121.34(16)
C18 C19 C14 120.72(15)
C25 C20 C21 118.78(14)
C22 C21 C20 118.63(15)
C22 C21 C26 121.78(15)
C20 C21 C26 119.58(15)
C21 C22 C23 122.30(15)
C24 C23 C22 118.82(15)
C24 C23 C27 120.49(15)
C22 C23 C27 120.69(15)
C23 C24 C25 118.54(14)
C20 C25 C24 122.91(14)
C20 C25 N2 118.34(13)
C24 C25 N2 118.72(13)

loop_
_geom_bond_atom_site_label_1
_geom_bond_atom_site_label_2
_geom_bond_distance
N1 C1 1.3147(19)
N1 C10 1.4258(19)
N1 C7 1.4561(19)
N2 C1 1.3215(19)
N2 C16 1.4305(19)
N2 C25 1.4500(18)
C2 C7 1.377(2)
C2 C3 1.394(2)
C3 C4 1.388(2)
C3 C8 1.507(2)
C4 C5 1.395(2)
C5 C6 1.389(2)
C5 C9 1.507(2)
C6 C7 1.386(2)
C10 C11 1.368(2)
C10 C15 1.418(2)
C11 C12 1.413(2)
C12 C13 1.364(3)
C13 C14 1.419(2)
C14 C19 1.418(2)
C14 C15 1.422(2)
C15 C16 1.414(2)
C16 C17 1.364(2)
C17 C18 1.416(2)
C18 C19 1.362(3)
C20 C25 1.380(2)
C20 C21 1.398(2)
C21 C22 1.387(2)
C21 C26 1.511(2)
C22 C23 1.397(2)
C23 C24 1.389(2)
C23 C27 1.509(2)
C24 C25 1.390(2)

loop_
_geom_hbond_atom_site_label_D
_geom_hbond_atom_site_label_H
_geom_hbond_atom_site_label_A
_geom_hbond_distance_DH
_geom_hbond_distance_HA
_geom_hbond_distance_DA
_geom_hbond_angle_DHA
_geom_hbond_site_symmetry_A
O H1A Cl 0.84(2) 2.36(2) 3.1947(14) 176(2) 4_576
O H2A Cl 0.83(2) 2.37(2) 3.1989(14) 176(2) 2_756

loop_
_geom_torsion_atom_site_label_1
_geom_torsion_atom_site_label_2
_geom_torsion_atom_site_label_3
_geom_torsion_atom_site_label_4
_geom_torsion
C10 N1 C1 N2 -0.6(2)
C7 N1 C1 N2 -174.51(14)
C16 N2 C1 N1 2.5(2)
C25 N2 C1 N1 179.16(14)
C7 C2 C3 C4 -0.9(2)
C7 C2 C3 C8 179.18(15)
C2 C3 C4 C5 -1.6(2)
C8 C3 C4 C5 178.34(16)
C3 C4 C5 C6 2.1(2)
C3 C4 C5 C9 -175.90(16)
C4 C5 C6 C7 -0.1(2)
C9 C5 C6 C7 177.92(15)
C3 C2 C7 C6 2.9(2)
C3 C2 C7 N1 -176.94(13)
C5 C6 C7 C2 -2.4(2)
C5 C6 C7 N1 177.44(13)
C1 N1 C7 C2 -72.24(18)
C10 N1 C7 C2 113.82(15)
C1 N1 C7 C6 107.88(16)
C10 N1 C7 C6 -66.06(18)
C1 N1 C10 C11 176.08(14)
C7 N1 C10 C11 -10.1(2)
C1 N1 C10 C15 -2.0(2)
C7 N1 C10 C15 171.77(13)
C15 C10 C11 C12 -1.6(2)
N1 C10 C11 C12 -179.58(14)
C10 C11 C12 C13 -0.4(2)
C11 C12 C13 C14 1.5(2)
C12 C13 C14 C19 177.84(15)
C12 C13 C14 C15 -0.6(2)
C11 C10 C15 C16 -175.22(14)
N1 C10 C15 C16 2.9(2)
C11 C10 C15 C14 2.4(2)
N1 C10 C15 C14 -179.47(13)
C19 C14 C15 C16 -2.1(2)
C13 C14 C15 C16 176.41(14)
C19 C14 C15 C10 -179.81(14)
C13 C14 C15 C10 -1.3(2)
C10 C15 C16 C17 176.73(14)
C14 C15 C16 C17 -0.9(2)
C10 C15 C16 N2 -1.2(2)
C14 C15 C16 N2 -178.86(13)
C1 N2 C16 C17 -179.44(14)
C25 N2 C16 C17 4.0(2)
C1 N2 C16 C15 -1.5(2)
C25 N2 C16 C15 -178.07(13)
C15 C16 C17 C18 2.7(2)
N2 C16 C17 C18 -179.46(14)
C16 C17 C18 C19 -1.5(2)
C17 C18 C19 C14 -1.6(2)
C13 C14 C19 C18 -175.11(15)
C15 C14 C19 C18 3.3(2)
C25 C20 C21 C22 -0.9(2)
C25 C20 C21 C26 178.27(16)
C20 C21 C22 C23 0.4(3)
C26 C21 C22 C23 -178.79(18)
C21 C22 C23 C24 0.9(3)
C21 C22 C23 C27 179.91(18)
C22 C23 C24 C25 -1.6(2)
C27 C23 C24 C25 179.36(16)
C21 C20 C25 C24 0.2(2)
C21 C20 C25 N2 -177.85(14)
C23 C24 C25 C20 1.1(2)
C23 C24 C25 N2 179.15(14)
C1 N2 C25 C20 65.49(19)
C16 N2 C25 C20 -117.82(16)
C1 N2 C25 C24 -112.61(16)
C16 N2 C25 C24 64.07(19)
